data_2217203
loop_
_publ_author_name
'Huang, Xiang-Hu'
'Hong, Peng-Zhi'
'Song, Wen-Dong'

_publ_section_title
;
 Diaquabis(4-methylbenzoato-\k^2^<i>O</i>,<i>O</i>')cadmium(II)
;
_journal_coeditor_code LX2040
_journal_issue 1
_journal_name_full 'Acta Crystallographica Section E'
_journal_page_first m175
_journal_page_last m175
_journal_paper_doi 10.1107/S1600536807066044
_journal_volume 64
_journal_year 2008
_chemical_formula_iupac '[Cd (C8 H7 O2)2 (H2 O)2]'
_chemical_formula_moiety 'C16 H18 Cd O6'
_chemical_formula_sum 'C16 H18 Cd O6'
_chemical_formula_weight 418.70
_chemical_name_systematic
;
Diaquabis(4-methylbenzoato-\k^2^O,O')cadmium(II)
;
_space_group_IT_number 15
_symmetry_cell_setting monoclinic
_symmetry_space_group_name_Hall '-C 2yc'
_symmetry_space_group_name_H-M 'C 1 2/c 1'
_atom_sites_solution_hydrogens geom
_atom_sites_solution_primary direct
_atom_sites_solution_secondary difmap
_audit_creation_method SHELXL-97
_cell_angle_alpha 90.00
_cell_angle_beta 107.414(3)
_cell_angle_gamma 90.00
_cell_formula_units_Z 4
_cell_length_a 26.5836(8)
_cell_length_b 5.35420(10)
_cell_length_c 12.0625(3)
_cell_measurement_reflns_used 3600
_cell_measurement_temperature 296(2)
_cell_measurement_theta_max 28
_cell_measurement_theta_min 1.36
_cell_volume 1638.21(8)
_computing_cell_refinement 'SAINT (Bruker, 2004)'
_computing_data_collection 'APEXII (Bruker, 2004)'
_computing_data_reduction 'SAINT (Bruker, 2004)'
_computing_molecular_graphics 'XP (Bruker, 2004)'
_computing_publication_material 'XP (Bruker, 2004)'
_computing_structure_refinement 'SHELXL97 (Sheldrick, 1997)'
_computing_structure_solution 'SHELXS97 (Sheldrick, 1997)'
_diffrn_ambient_temperature 296(2)
_diffrn_detector_area_resol_mean 10
_diffrn_measured_fraction_theta_full 0.998
_diffrn_measured_fraction_theta_max 0.998
_diffrn_measurement_device_type 'Bruker APEXII'
_diffrn_measurement_method '\f and \w'
_diffrn_radiation_monochromator graphite
_diffrn_radiation_source 'fine-focus sealed tube'
_diffrn_radiation_type MoK\a
_diffrn_radiation_wavelength 0.71073
_diffrn_reflns_av_R_equivalents 0.0260
_diffrn_reflns_av_sigmaI/netI 0.0186
_diffrn_reflns_limit_h_max 32
_diffrn_reflns_limit_h_min -32
_diffrn_reflns_limit_k_max 6
_diffrn_reflns_limit_k_min -6
_diffrn_reflns_limit_l_max 14
_diffrn_reflns_limit_l_min -14
_diffrn_reflns_number 7419
_diffrn_reflns_theta_full 25.50
_diffrn_reflns_theta_max 25.50
_diffrn_reflns_theta_min 1.61
_diffrn_standards_interval_count 0
_diffrn_standards_interval_time 0
_diffrn_standards_number 0
_exptl_absorpt_coefficient_mu 1.360
_exptl_absorpt_correction_T_max 0.7361
_exptl_absorpt_correction_T_min 0.7020
_exptl_absorpt_correction_type multi-scan
_exptl_absorpt_process_details '(SADABS; Sheldrick, 1996)'
_exptl_crystal_colour colorless
_exptl_crystal_density_diffrn 1.698
_exptl_crystal_density_method 'not measured'
_exptl_crystal_description block
_exptl_crystal_F_000 840
_exptl_crystal_size_max 0.28
_exptl_crystal_size_mid 0.26
_exptl_crystal_size_min 0.24
_refine_diff_density_max 0.304
_refine_diff_density_min -0.743
_refine_ls_extinction_method none
_refine_ls_goodness_of_fit_ref 1.190
_refine_ls_hydrogen_treatment constr
_refine_ls_matrix_type full
_refine_ls_number_parameters 106
_refine_ls_number_reflns 1528
_refine_ls_number_restraints 0
_refine_ls_restrained_S_all 1.190
_refine_ls_R_factor_all 0.0247
_refine_ls_R_factor_gt 0.0238
_refine_ls_shift/su_max 0.000
_refine_ls_shift/su_mean 0.000
_refine_ls_structure_factor_coef Fsqd
_refine_ls_weighting_details 'calc w=1/[\s^2^(Fo^2^)+(0.0402P)^2^+0.1795P] where P=(Fo^2^+2Fc^2^)/3'
_refine_ls_weighting_scheme calc
_refine_ls_wR_factor_gt 0.0613
_refine_ls_wR_factor_ref 0.0619
_reflns_number_gt 1462
_reflns_number_total 1528
_reflns_threshold_expression I>2\s(I)
_cod_data_source_file lx2040.cif
_cod_data_source_block I
_cod_original_sg_symbol_H-M 'C 2/c'
_cod_database_code 2217203
_cod_database_fobs_code 2217203

loop_
_symmetry_equiv_pos_as_xyz
'x, y, z'
'-x, y, -z+1/2'
'x+1/2, y+1/2, z'
'-x+1/2, y+1/2, -z+1/2'
'-x, -y, -z'
'x, -y, z-1/2'
'-x+1/2, -y+1/2, -z'
'x+1/2, -y+1/2, z-1/2'

loop_
_atom_site_type_symbol
_atom_site_label
_atom_site_fract_x
_atom_site_fract_y
_atom_site_fract_z
_atom_site_U_iso_or_equiv
_atom_site_adp_type
_atom_site_calc_flag
_atom_site_refinement_flags
_atom_site_occupancy
Cd Cd 1.0000 0.07846(3) 0.7500 0.03171(11) Uani d S 1
O O1 0.93430(7) 0.3608(3) 0.71337(13) 0.0357(3) Uani d . 1
O O2 0.95598(6) 0.2636(3) 0.55703(12) 0.0396(4) Uani d . 1
O O1W 1.03133(8) -0.2139(3) 0.66052(13) 0.0501(5) Uani d . 1
H H1W 1.0312 -0.2214 0.5943 0.075 Uiso d R 1
H H2W 1.0438 -0.3428 0.6915 0.075 Uiso d R 1
C C1 0.92908(9) 0.3898(4) 0.60582(19) 0.0311(5) Uani d . 1
C C2 0.89107(10) 0.5837(4) 0.5416(2) 0.0324(5) Uani d . 1
C C3 0.89229(10) 0.6742(5) 0.4358(2) 0.0454(6) Uani d . 1
H H3 0.9174 0.6137 0.4031 0.054 Uiso calc R 1
C C4 0.85694(11) 0.8530(6) 0.3773(2) 0.0489(6) Uani d . 1
H H4 0.8582 0.9083 0.3051 0.059 Uiso calc R 1
C C5 0.81971(11) 0.9516(5) 0.4240(2) 0.0434(6) Uani d . 1
C C6 0.81879(12) 0.8613(6) 0.5309(3) 0.0565(7) Uani d . 1
H H6 0.7938 0.9232 0.5638 0.068 Uiso calc R 1
C C7 0.85403(10) 0.6813(6) 0.5901(2) 0.0477(6) Uani d . 1
H H7 0.8529 0.6257 0.6623 0.057 Uiso calc R 1
C C8 0.78203(12) 1.1528(6) 0.3609(3) 0.0601(7) Uani d . 1
H H8A 0.7485 1.1303 0.3745 0.090 Uiso calc R 1
H H8B 0.7776 1.1418 0.2791 0.090 Uiso calc R 1
H H8C 0.7960 1.3138 0.3890 0.090 Uiso calc R 1

loop_
_atom_site_aniso_label
_atom_site_aniso_U_11
_atom_site_aniso_U_22
_atom_site_aniso_U_33
_atom_site_aniso_U_12
_atom_site_aniso_U_13
_atom_site_aniso_U_23
Cd 0.04502(18) 0.02220(15) 0.03014(15) 0.000 0.01461(11) 0.000
O1 0.0501(10) 0.0346(7) 0.0261(8) 0.0036(7) 0.0173(7) 0.0045(6)
O2 0.0552(10) 0.0377(8) 0.0283(7) 0.0131(7) 0.0162(7) 0.0004(6)
O1W 0.0907(14) 0.0338(9) 0.0352(8) 0.0196(9) 0.0329(9) 0.0057(7)
C1 0.0400(12) 0.0263(10) 0.0283(11) -0.0038(9) 0.0122(10) -0.0043(8)
C2 0.0378(13) 0.0327(13) 0.0272(11) 0.0011(8) 0.0103(10) -0.0027(8)
C3 0.0589(16) 0.0480(14) 0.0371(12) 0.0187(12) 0.0264(11) 0.0090(11)
C4 0.0630(17) 0.0490(14) 0.0395(13) 0.0171(13) 0.0226(12) 0.0120(12)
C5 0.0429(14) 0.0393(13) 0.0417(14) 0.0073(10) 0.0029(11) -0.0040(10)
C6 0.0528(16) 0.0713(17) 0.0522(16) 0.0241(14) 0.0261(14) 0.0045(14)
C7 0.0494(14) 0.0644(16) 0.0358(12) 0.0155(13) 0.0225(11) 0.0068(12)
C8 0.0557(17) 0.0515(15) 0.0629(18) 0.0172(15) 0.0021(14) 0.0002(15)

loop_
_atom_type_symbol
_atom_type_description
_atom_type_scat_dispersion_real
_atom_type_scat_dispersion_imag
_atom_type_scat_source
C C 0.0033 0.0016 'International Tables Vol C Tables 4.2.6.8 and 6.1.1.4'
H H 0.0000 0.0000 'International Tables Vol C Tables 4.2.6.8 and 6.1.1.4'
Cd Cd -0.8075 1.2024 'International Tables Vol C Tables 4.2.6.8 and 6.1.1.4'
O O 0.0106 0.0060 'International Tables Vol C Tables 4.2.6.8 and 6.1.1.4'

loop_
_geom_angle_atom_site_label_1
_geom_angle_atom_site_label_2
_geom_angle_atom_site_label_3
_geom_angle_site_symmetry_1
_geom_angle_site_symmetry_3
_geom_angle
O1W Cd O1W . 2_756 89.36(9)
O1W Cd O1 . 2_756 100.87(7)
O1W Cd O1 . . 140.02(6)
O1 Cd O1 2_756 . 95.64(9)
O1W Cd O2 . 2_756 127.11(6)
O1 Cd O2 . 2_756 92.08(6)
O1W Cd O2 . . 88.02(5)
O1 Cd O2 . . 55.00(5)
O2 Cd O2 2_756 . 132.83(7)
O1W Cd C1 . 2_756 117.25(7)
O1 Cd C1 2_756 2_756 27.66(6)
O1 Cd C1 . 2_756 93.58(6)
O2 Cd C1 2_756 2_756 27.36(6)
O2 Cd C1 . 2_756 113.43(6)
O1W Cd C1 . . 114.45(6)
O1 Cd C1 . . 27.66(6)
O2 Cd C1 . . 27.36(6)
C1 Cd C1 2_756 . 104.39(9)
C1 O1 Cd . . 97.09(13)
C1 O2 Cd . . 87.13(13)
Cd O1W H1W . . 129.6
Cd O1W H2W . . 123.0
H1W O1W H2W . . 107.3
O2 C1 O1 . . 120.7(2)
O2 C1 C2 . . 121.6(2)
O1 C1 C2 . . 117.7(2)
O2 C1 Cd . . 65.5(2)
O1 C1 Cd . . 55.30(10)
C2 C1 Cd . . 171.8(2)
C3 C2 C7 . . 118.3(2)
C3 C2 C1 . . 121.8(2)
C7 C2 C1 . . 119.9(2)
C2 C3 C4 . . 121.2(2)
C2 C3 H3 . . 119.4
C4 C3 H3 . . 119.4
C3 C4 C5 . . 121.2(2)
C3 C4 H4 . . 119.4
C5 C4 H4 . . 119.4
C4 C5 C6 . . 117.4(2)
C4 C5 C8 . . 120.9(3)
C6 C5 C8 . . 121.6(3)
C5 C6 C7 . . 121.7(2)
C5 C6 H6 . . 119.1
C7 C6 H6 . . 119.1
C6 C7 C2 . . 120.0(2)
C6 C7 H7 . . 120.0
C2 C7 H7 . . 120.0
C5 C8 H8A . . 109.5
C5 C8 H8B . . 109.5
H8A C8 H8B . . 109.5
C5 C8 H8C . . 109.5
H8A C8 H8C . . 109.5
H8B C8 H8C . . 109.5

loop_
_geom_bond_atom_site_label_1
_geom_bond_atom_site_label_2
_geom_bond_distance
Cd O1W 2.202(2)
Cd O1 2.252(2)
Cd O2 2.4780(10)
Cd C1 2.719(2)
O1 C1 1.272(3)
O2 C1 1.251(3)
O1W H1W 0.7994
O1W H2W 0.8075
C1 C2 1.493(3)
C2 C3 1.375(3)
C2 C7 1.389(3)
C3 C4 1.379(4)
C3 H3 0.9300
C4 C5 1.382(4)
C4 H4 0.9300
C5 C6 1.383(4)
C5 C8 1.512(4)
C6 C7 1.384(4)
C6 H6 0.9300
C7 H7 0.9300
C8 H8A 0.9600
C8 H8B 0.9600
C8 H8C 0.9600

loop_
_geom_hbond_atom_site_label_D
_geom_hbond_atom_site_label_H
_geom_hbond_atom_site_label_A
_geom_hbond_site_symmetry_A
_geom_hbond_distance_DH
_geom_hbond_distance_HA
_geom_hbond_distance_DA
_geom_hbond_angle_DHA
O1W H2W O1 2_746 0.81 1.94 2.739(2) 168.7
O1W H1W O2 5_756 0.80 1.97 2.757(2) 169.6

loop_
_geom_torsion_atom_site_label_1
_geom_torsion_atom_site_label_2
_geom_torsion_atom_site_label_3
_geom_torsion_atom_site_label_4
_geom_torsion_site_symmetry_1
_geom_torsion
O1W Cd O1 C1 . -27.42(18)
O1W Cd O1 C1 2_756 -129.62(13)
O1 Cd O1 C1 2_756 86.96(13)
O2 Cd O1 C1 2_756 141.99(13)
O2 Cd O1 C1 . -1.63(12)
C1 Cd O1 C1 2_756 114.64(14)
O1W Cd O2 C1 . 165.40(14)
O1W Cd O2 C1 2_756 77.70(14)
O1 Cd O2 C1 2_756 -93.79(13)
O1 Cd O2 C1 . 1.64(12)
O2 Cd O2 C1 2_756 -52.29(12)
C1 Cd O2 C1 2_756 -75.63(17)
Cd O2 C1 O1 . -2.8(2)
Cd O2 C1 C2 . 175.45(19)
Cd O1 C1 O2 . 3.1(2)
Cd O1 C1 C2 . -175.22(17)
O1W Cd C1 O2 . -16.06(15)
O1W Cd C1 O2 2_756 -118.79(13)
O1 Cd C1 O2 2_756 87.59(13)
O1 Cd C1 O2 . -177.1(2)
O2 Cd C1 O2 2_756 140.78(11)
C1 Cd C1 O2 2_756 113.42(14)
O1W Cd C1 O1 . 161.03(13)
O1W Cd C1 O1 2_756 58.30(15)
O1 Cd C1 O1 2_756 -95.31(15)
O2 Cd C1 O1 2_756 -42.12(15)
O2 Cd C1 O1 . 177.1(2)
C1 Cd C1 O1 2_756 -69.48(13)
O2 C1 C2 C3 . -15.4(4)
O1 C1 C2 C3 . 162.9(2)
O2 C1 C2 C7 . 166.1(2)
O1 C1 C2 C7 . -15.6(3)
C7 C2 C3 C4 . -1.6(4)
C1 C2 C3 C4 . 179.9(2)
C2 C3 C4 C5 . 1.4(5)
C3 C4 C5 C6 . -0.9(5)
C3 C4 C5 C8 . 178.3(3)
C4 C5 C6 C7 . 0.8(5)
C8 C5 C6 C7 . -178.5(3)
C5 C6 C7 C2 . -1.0(5)
C3 C2 C7 C6 . 1.4(4)
C1 C2 C7 C6 . 179.9(3)
